data_1516444
loop_
_publ_author_name
'Lindqvist-Reis, Patric'
'Walther, Clemens'
'Klenze, Reinhardt'
'Edelstein, Norman M.'

_publ_section_title
;
 Optical Spectra and Crystal-Field Levels of [Cm(H2O)9]3+Ions
 withC3hSymmetry in Isotypic Rare-Earth Triflate and Ethyl Sulfate Salts
;
_journal_issue 1
_journal_name_full 'The Journal of Physical Chemistry C'
_journal_page_first 449
_journal_paper_doi 10.1021/jp808491k
_journal_volume 113
_journal_year 2009
_chemical_formula_sum 'C10 H38 Cl3 La O15'
_chemical_formula_weight 643.66
_chemical_name_systematic
; 
 ? 
;
_space_group_IT_number 19
_symmetry_cell_setting orthorhombic
_symmetry_space_group_name_Hall 'P 2ac 2ab'
_symmetry_space_group_name_H-M 'P 21 21 21'
_atom_sites_solution_hydrogens geom
_atom_sites_solution_primary direct
_atom_sites_solution_secondary difmap
_audit_creation_method SHELXL-97
_cell_angle_alpha 90.00
_cell_angle_beta 90.00
_cell_angle_gamma 90.00
_cell_formula_units_Z 4
_cell_length_a 10.7084(14)
_cell_length_b 15.3419(19)
_cell_length_c 15.984(2)
_cell_measurement_temperature 295(2)
_cell_volume 2626.0(6)
_computing_cell_refinement 'Bruker SMART and SAINT'
_computing_data_collection 'Bruker SMART'
_computing_data_reduction 'Bruker SAINT'
_computing_molecular_graphics 'Bruker SHELXTL'
_computing_publication_material 'Bruker SHELXTL'
_computing_structure_refinement 'SHELXL-97 (Sheldrick, 1997)'
_computing_structure_solution 'SHELXS-97 (Sheldrick, 1990)'
_diffrn_ambient_temperature 295(2)
_diffrn_measured_fraction_theta_full 0.991
_diffrn_measured_fraction_theta_max 0.991
_diffrn_measurement_device_type 'Bruker SMART CCD diffractometer'
_diffrn_measurement_method 'Omega scans'
_diffrn_radiation_monochromator graphite
_diffrn_radiation_source 'fine-focus sealed tube'
_diffrn_radiation_type MoK\a
_diffrn_radiation_wavelength 0.71073
_diffrn_reflns_av_R_equivalents 0.0386
_diffrn_reflns_av_sigmaI/netI 0.0599
_diffrn_reflns_limit_h_max 11
_diffrn_reflns_limit_h_min -14
_diffrn_reflns_limit_k_max 19
_diffrn_reflns_limit_k_min -20
_diffrn_reflns_limit_l_max 20
_diffrn_reflns_limit_l_min -20
_diffrn_reflns_number 16483
_diffrn_reflns_theta_full 27.75
_diffrn_reflns_theta_max 27.75
_diffrn_reflns_theta_min 1.84
_diffrn_standards_decay_%
;
Neglible as determined from a repetition of the first
50 frames at the end of the experiment
;
_exptl_absorpt_coefficient_mu 1.989
_exptl_absorpt_correction_T_max 0.7592
_exptl_absorpt_correction_T_min 0.5348
_exptl_absorpt_correction_type integration
_exptl_crystal_colour colourless
_exptl_crystal_density_diffrn 1.628
_exptl_crystal_density_meas 1.63(10)
_exptl_crystal_density_method 'not measured'
_exptl_crystal_description parallelepiped
_exptl_crystal_F_000 1304
_exptl_crystal_size_max 0.20
_exptl_crystal_size_mid 0.15
_exptl_crystal_size_min 0.10
_refine_diff_density_max 0.814
_refine_diff_density_min -0.833
_refine_diff_density_rms 0.084
_refine_ls_abs_structure_details 'Flack H D (1983), Acta Cryst. A39, 876-881'
_refine_ls_abs_structure_Flack -0.022(19)
_refine_ls_extinction_method none
_refine_ls_goodness_of_fit_ref 0.929
_refine_ls_hydrogen_treatment mixed
_refine_ls_matrix_type full
_refine_ls_number_parameters 317
_refine_ls_number_reflns 6035
_refine_ls_number_restraints 45
_refine_ls_restrained_S_all 0.930
_refine_ls_R_factor_all 0.0559
_refine_ls_R_factor_gt 0.0341
_refine_ls_shift/su_max 0.000
_refine_ls_shift/su_mean 0.000
_refine_ls_structure_factor_coef Fsqd
_refine_ls_weighting_details 'calc w=1/[\s^2^(Fo^2^)+(0.0387P)^2^+0.0000P] where P=(Fo^2^+2Fc^2^)/3'
_refine_ls_weighting_scheme calc
_refine_ls_wR_factor_gt 0.0737
_refine_ls_wR_factor_ref 0.0774
_reflns_number_gt 4393
_reflns_number_total 6035
_reflns_threshold_expression >2sigma(I)
_cod_data_source_file jp808491k_si_001.cif
_cod_data_source_block la_15crown5
_cod_depositor_comments
;
The following automatic conversions were performed:

'_symmetry_cell_setting' value 'Orthorhombic' changed to
'orthorhombic' according to
/usr/data/users/saulius/automatic-downloads/retrospective/ACS/lib/dictionaries/cif_core.dic
dictionary named 'cif_core.dic' version 2.4.2 from 2011-04-26.

Automatic conversion script
Id: cif_fix_values 2281 2013-09-26 08:29:07Z andrius 
;
_cod_original_sg_symbol_H-M P2(1)2(1)2(1)
_cod_database_code 1516444

loop_
_symmetry_equiv_pos_as_xyz
'x, y, z'
'-x+1/2, -y, z+1/2'
'-x, y+1/2, -z+1/2'
'x+1/2, -y+1/2, -z'

loop_
_atom_site_label
_atom_site_type_symbol
_atom_site_fract_x
_atom_site_fract_y
_atom_site_fract_z
_atom_site_U_iso_or_equiv
_atom_site_adp_type
_atom_site_occupancy
_atom_site_symmetry_multiplicity
_atom_site_calc_flag
_atom_site_refinement_flags
La1 La -0.02479(2) 0.00160(2) -0.025007(13) 0.02805(7) Uani 1 1 d D
O1 O -0.1397(3) 0.0064(4) 0.1136(2) 0.0518(9) Uani 1 1 d D
O2 O -0.1065(3) -0.0015(4) -0.17450(18) 0.0474(8) Uani 1 1 d D
O3 O -0.0034(4) -0.1568(3) 0.0360(3) 0.0577(12) Uani 1 1 d D
O4 O 0.1190(4) 0.1000(3) -0.1092(3) 0.0522(13) Uani 1 1 d D
O5 O 0.1106(5) -0.0944(3) -0.1210(3) 0.0528(13) Uani 1 1 d D
O6 O 0.0316(4) 0.1363(2) 0.0611(3) 0.0490(11) Uani 1 1 d D
O7 O 0.1811(3) -0.0231(2) 0.0525(2) 0.0475(10) Uani 1 1 d D
O8 O -0.1862(4) 0.1211(3) -0.0530(3) 0.0515(12) Uani 1 1 d D
O9 O -0.2264(4) -0.0857(2) -0.0348(3) 0.0543(11) Uani 1 1 d D
O10 O 0.2522(4) 0.1683(3) 0.1351(3) 0.0735(14) Uani 1 1 d .
O11 O -0.2794(7) -0.1480(4) -0.2632(7) 0.185(5) Uani 1 1 d .
O12 O -0.0646(5) -0.0788(3) -0.3265(3) 0.0761(15) Uani 1 1 d .
O13 O -0.1562(4) 0.0921(3) -0.3471(3) 0.0678(13) Uani 1 1 d .
O14 O -0.3204(5) 0.1147(3) -0.2086(3) 0.0656(13) Uani 1 1 d .
O15 O -0.4039(6) -0.0496(4) -0.1536(5) 0.123(3) Uani 1 1 d .
Cl1 Cl 0.25352(12) -0.00428(19) 0.23892(7) 0.0699(4) Uani 1 1 d .
Cl2 Cl 0.35527(15) 0.20464(9) -0.04026(10) 0.0599(4) Uani 1 1 d .
Cl3 Cl -0.21849(15) -0.29179(9) 0.00618(11) 0.0622(4) Uani 1 1 d .
C10 C -0.3687(6) -0.1815(4) -0.2186(4) 0.0636(18) Uani 1 1 d .
H10A H -0.3330 -0.2100 -0.1700 0.076 Uiso 1 1 calc R
H10B H -0.4117 -0.2255 -0.2515 0.076 Uiso 1 1 calc R
C11 C -0.1703(9) -0.1976(6) -0.2745(8) 0.133(5) Uani 1 1 d .
H11A H -0.1921 -0.2580 -0.2847 0.160 Uiso 1 1 calc R
H11B H -0.1194 -0.1950 -0.2243 0.160 Uiso 1 1 calc R
C12 C -0.1009(8) -0.1637(5) -0.3445(6) 0.100(3) Uani 1 1 d .
H12A H -0.0279 -0.1995 -0.3547 0.119 Uiso 1 1 calc R
H12B H -0.1525 -0.1644 -0.3944 0.119 Uiso 1 1 calc R
C13 C -0.0375(8) -0.0246(6) -0.3964(5) 0.098(3) Uani 1 1 d .
H13A H -0.1014 -0.0322 -0.4388 0.117 Uiso 1 1 calc R
H13B H 0.0420 -0.0416 -0.4205 0.117 Uiso 1 1 calc R
C14 C -0.0324(8) 0.0664(6) -0.3714(5) 0.083(3) Uani 1 1 d .
H14A H 0.0248 0.0736 -0.3249 0.100 Uiso 1 1 calc R
H14B H -0.0035 0.1021 -0.4176 0.100 Uiso 1 1 calc R
C15 C -0.1665(9) 0.1731(5) -0.2984(4) 0.079(3) Uani 1 1 d .
H15A H -0.1111 0.1717 -0.2504 0.095 Uiso 1 1 calc R
H15B H -0.1457 0.2232 -0.3326 0.095 Uiso 1 1 calc R
C16 C -0.2958(9) 0.1769(5) -0.2718(4) 0.075(3) Uani 1 1 d .
H16A H -0.3142 0.2348 -0.2508 0.090 Uiso 1 1 calc R
H16B H -0.3498 0.1659 -0.3194 0.090 Uiso 1 1 calc R
C17 C -0.4487(9) 0.0961(6) -0.2020(4) 0.083(3) Uani 1 1 d .
H17A H -0.4801 0.0751 -0.2552 0.100 Uiso 1 1 calc R
H17B H -0.4942 0.1486 -0.1873 0.100 Uiso 1 1 calc R
C18 C -0.4674(8) 0.0287(5) -0.1365(5) 0.083(2) Uani 1 1 d .
H18A H -0.4387 0.0514 -0.0833 0.099 Uiso 1 1 calc R
H18B H -0.5559 0.0165 -0.1314 0.099 Uiso 1 1 calc R
C19 C -0.4592(8) -0.1158(5) -0.1909(5) 0.074(2) Uani 1 1 d .
H19A H -0.5057 -0.0947 -0.2389 0.089 Uiso 1 1 calc R
H19B H -0.5180 -0.1425 -0.1525 0.089 Uiso 1 1 calc R
H1A H -0.143(5) 0.045(3) 0.148(3) 0.082(6) Uiso 1 1 d D
H1B H -0.212(3) -0.012(4) 0.112(3) 0.082(6) Uiso 1 1 d D
H2A H -0.079(5) -0.030(3) -0.213(2) 0.082(6) Uiso 1 1 d D
H2B H -0.180(2) 0.005(6) -0.182(3) 0.082(6) Uiso 1 1 d D
H3A H -0.062(3) -0.190(2) 0.028(4) 0.082(6) Uiso 1 1 d D
H3B H 0.062(3) -0.181(3) 0.021(4) 0.082(6) Uiso 1 1 d D
H4A H 0.157(5) 0.082(3) -0.150(2) 0.082(6) Uiso 1 1 d D
H4B H 0.174(4) 0.115(4) -0.076(2) 0.082(6) Uiso 1 1 d D
H5A H 0.069(4) -0.113(4) -0.159(3) 0.082(6) Uiso 1 1 d D
H5B H 0.151(5) -0.130(3) -0.097(3) 0.082(6) Uiso 1 1 d D
H6A H -0.015(4) 0.176(2) 0.051(4) 0.082(6) Uiso 1 1 d D
H6B H 0.105(2) 0.145(3) 0.073(4) 0.082(6) Uiso 1 1 d D
H7A H 0.224(4) -0.063(3) 0.038(3) 0.082(6) Uiso 1 1 d D
H7B H 0.193(4) -0.010(4) 0.1004(18) 0.082(6) Uiso 1 1 d D
H8A H -0.186(5) 0.164(2) -0.023(3) 0.082(6) Uiso 1 1 d D
H8B H -0.227(5) 0.125(4) -0.095(2) 0.082(6) Uiso 1 1 d D
H9A H -0.223(5) -0.108(4) -0.0819(19) 0.082(6) Uiso 1 1 d D
H9B H -0.237(5) -0.126(3) -0.004(3) 0.082(6) Uiso 1 1 d D

loop_
_atom_site_aniso_label
_atom_site_aniso_U_11
_atom_site_aniso_U_22
_atom_site_aniso_U_33
_atom_site_aniso_U_23
_atom_site_aniso_U_13
_atom_site_aniso_U_12
La1 0.03002(12) 0.02844(11) 0.02568(11) -0.00040(18) -0.00150(10) -0.00087(19)
O1 0.054(2) 0.064(3) 0.0371(18) -0.011(3) 0.0126(15) -0.020(3)
O2 0.053(2) 0.055(2) 0.0343(17) 0.000(3) -0.0099(14) 0.010(4)
O3 0.040(3) 0.049(2) 0.085(3) 0.012(2) 0.001(3) -0.0033(18)
O4 0.059(3) 0.049(3) 0.049(3) -0.004(2) 0.013(3) -0.018(2)
O5 0.058(3) 0.054(3) 0.046(3) -0.002(2) -0.003(2) 0.020(2)
O6 0.049(3) 0.0376(19) 0.060(3) -0.0182(19) -0.011(2) 0.007(2)
O7 0.049(2) 0.045(3) 0.048(2) -0.0094(17) -0.0148(18) 0.0081(16)
O8 0.062(3) 0.048(2) 0.045(3) -0.011(2) -0.023(2) 0.019(2)
O9 0.054(3) 0.053(2) 0.056(3) 0.011(2) -0.017(2) -0.016(2)
O10 0.068(3) 0.077(3) 0.075(3) -0.023(3) -0.006(3) 0.002(2)
O11 0.101(5) 0.080(4) 0.374(13) -0.072(6) 0.111(8) -0.016(4)
O12 0.066(4) 0.096(4) 0.067(3) -0.021(3) -0.006(3) -0.003(3)
O13 0.055(3) 0.087(3) 0.062(3) 0.006(3) -0.016(2) -0.015(3)
O14 0.079(4) 0.061(3) 0.056(3) -0.006(2) -0.025(3) 0.020(3)
O15 0.066(4) 0.084(4) 0.219(8) -0.047(4) 0.021(5) -0.002(3)
Cl1 0.0468(7) 0.1236(12) 0.0393(6) 0.0024(15) -0.0027(5) 0.0032(13)
Cl2 0.0654(10) 0.0438(8) 0.0705(11) -0.0075(7) -0.0023(8) -0.0075(7)
Cl3 0.0621(10) 0.0472(8) 0.0772(11) -0.0014(8) 0.0044(9) -0.0187(8)
C10 0.055(5) 0.065(5) 0.071(5) -0.002(4) -0.005(4) -0.015(4)
C11 0.086(8) 0.066(6) 0.247(15) -0.060(8) 0.036(9) -0.005(6)
C12 0.069(6) 0.088(6) 0.141(9) -0.070(6) -0.025(6) 0.033(5)
C13 0.054(5) 0.188(11) 0.052(4) -0.003(5) 0.002(3) 0.044(6)
C14 0.045(5) 0.134(8) 0.071(5) 0.032(5) -0.010(5) -0.012(6)
C15 0.113(8) 0.064(5) 0.059(5) 0.034(4) -0.056(5) -0.050(5)
C16 0.107(7) 0.072(5) 0.047(4) -0.002(4) -0.054(5) 0.006(5)
C17 0.077(7) 0.135(7) 0.038(4) -0.009(4) -0.036(4) 0.047(6)
C18 0.069(5) 0.101(6) 0.078(5) -0.008(4) -0.009(4) 0.028(5)
C19 0.050(5) 0.078(5) 0.095(6) -0.009(4) 0.009(5) -0.026(5)

loop_
_atom_type_symbol
_atom_type_description
_atom_type_scat_dispersion_real
_atom_type_scat_dispersion_imag
_atom_type_scat_source
C C 0.0033 0.0016 'International Tables Vol C Tables 4.2.6.8 and 6.1.1.4'
H H 0.0000 0.0000 'International Tables Vol C Tables 4.2.6.8 and 6.1.1.4'
O O 0.0106 0.0060 'International Tables Vol C Tables 4.2.6.8 and 6.1.1.4'
Cl Cl 0.1484 0.1585 'International Tables Vol C Tables 4.2.6.8 and 6.1.1.4'
La La -0.2871 2.4523 'International Tables Vol C Tables 4.2.6.8 and 6.1.1.4'

loop_
_geom_angle_atom_site_label_1
_geom_angle_atom_site_label_2
_geom_angle_atom_site_label_3
_geom_angle
O1 La1 O4 137.69(15)
O1 La1 O2 130.85(11)
O4 La1 O2 73.88(16)
O1 La1 O9 69.95(13)
O4 La1 O9 142.55(14)
O2 La1 O9 68.97(15)
O1 La1 O6 67.70(16)
O4 La1 O6 70.23(15)
O2 La1 O6 127.02(18)
O9 La1 O6 131.23(15)
O1 La1 O7 89.97(12)
O4 La1 O7 79.74(15)
O2 La1 O7 138.45(12)
O9 La1 O7 133.08(12)
O6 La1 O7 69.82(12)
O1 La1 O8 78.71(16)
O4 La1 O8 83.75(15)
O2 La1 O8 67.49(15)
O9 La1 O8 78.09(15)
O6 La1 O8 70.99(13)
O7 La1 O8 140.63(12)
O1 La1 O5 144.18(16)
O4 La1 O5 71.52(12)
O2 La1 O5 67.86(15)
O9 La1 O5 98.04(15)
O6 La1 O5 130.60(15)
O7 La1 O5 73.65(14)
O8 La1 O5 133.32(14)
O1 La1 O3 75.21(17)
O4 La1 O3 133.85(14)
O2 La1 O3 111.15(19)
O9 La1 O3 67.03(13)
O6 La1 O3 121.83(16)
O7 La1 O3 66.96(12)
O8 La1 O3 141.81(14)
O5 La1 O3 69.09(14)
C10 O11 C11 117.9(9)
C12 O12 C13 116.3(6)
C14 O13 C15 116.4(6)
C17 O14 C16 111.9(5)
C19 O15 C18 121.9(7)
O11 C10 C19 112.3(6)
O11 C11 C12 109.4(10)
O12 C12 C11 108.8(7)
O12 C13 C14 110.7(6)
O13 C14 C13 107.7(8)
C16 C15 O13 105.1(6)
O14 C16 C15 111.1(6)
O14 C17 C18 109.0(6)
O15 C18 C17 113.1(7)
O15 C19 C10 111.7(7)

loop_
_geom_bond_atom_site_label_1
_geom_bond_atom_site_label_2
_geom_bond_distance
La1 O1 2.536(3)
La1 O4 2.543(4)
La1 O2 2.545(3)
La1 O9 2.545(4)
La1 O6 2.555(4)
La1 O7 2.557(3)
La1 O8 2.558(4)
La1 O5 2.574(5)
La1 O3 2.629(4)
O11 C10 1.298(9)
O11 C11 1.406(11)
O12 C12 1.389(8)
O12 C13 1.422(9)
O13 C14 1.436(10)
O13 C15 1.470(9)
O14 C17 1.407(10)
O14 C16 1.414(8)
O15 C19 1.318(8)
O15 C18 1.407(8)
C10 C19 1.467(9)
C11 C12 1.442(12)
C13 C14 1.453(12)
C15 C16 1.449(13)
C17 C18 1.485(10)
